data_2010187
loop_
_publ_author_name
'Parker, O. Jerry'
'Wilson, Billie L.'
'Breneman, Gary L.'

_publ_contact_author
;
Dr. G. L. Breneman
Department of Chemistry and Biochemistry, MS#74
Eastern Washington University
Cheney, WA 99004
USA
;
_publ_section_title
;
 (2,2'-Bipyridine)bis(thiocyanato-<i>N</i>)copper(II),
 [Cu(bipy)(NCS)~2~]
;
_journal_issue 11
_journal_name_full 'Acta Crystallographica Section C'
_journal_page_first 1681
_journal_page_last 1683
_journal_paper_doi 10.1107/S0108270194006980
_journal_volume 50
_journal_year 1994
_chemical_formula_moiety '[Cu (NCS)2 (C10 H8 N2 )]'
_chemical_formula_sum 'C12 H8 Cu N4 S2'
_chemical_formula_weight 335.892
_space_group_IT_number 15
_symmetry_cell_setting monoclinic
_symmetry_space_group_name_Hall '-C 2yc'
_symmetry_space_group_name_H-M 'C 1 2/c 1'
_atom_type_scat_source IntTabIV
_cell_angle_alpha 90
_cell_angle_beta 95.100(10)
_cell_angle_gamma 90
_cell_formula_units_Z 4
_cell_length_a 8.0840(10)
_cell_length_b 15.5570(10)
_cell_length_c 10.518(2)
_cell_measurement_reflns_used 25
_cell_measurement_temperature 293
_cell_measurement_theta_max 21.39
_cell_measurement_theta_min 15.33
_cell_volume 1317.5(3)
_computing_cell_refinement ' Enraf Nonius CAD4 software'
_computing_data_collection ' CAD-4 Software (Enraf-Nonius, 1989)'
_computing_data_reduction 'MolEN (Fair, 1990)'
_computing_molecular_graphics 'MolEN (Fair, 1990)'
_computing_publication_material 'MolEN (Fair, 1990)'
_computing_structure_refinement 'MolEN (Fair, 1990)'
_computing_structure_solution 'MolEN (Fair, 1990)'
_diffrn_measurement_device ' Enraf Nonius CAD4 diffractometer'
_diffrn_measurement_method \q/2\q
_diffrn_radiation_type MoK\a
_diffrn_radiation_wavelength 0.71073
_diffrn_reflns_av_R_equivalents 0.025
_diffrn_reflns_limit_h_max 10
_diffrn_reflns_limit_h_min -10
_diffrn_reflns_limit_k_max 20
_diffrn_reflns_limit_k_min 0
_diffrn_reflns_limit_l_max 13
_diffrn_reflns_limit_l_min 0
_diffrn_reflns_number 1682
_diffrn_reflns_theta_max 25.0
_diffrn_standards_decay_% 1.98
_diffrn_standards_interval_time 167
_diffrn_standards_number 1
_exptl_absorpt_coefficient_mu 1.96
_exptl_absorpt_correction_T_max .999
_exptl_absorpt_correction_T_min .882
_exptl_absorpt_correction_type '\y scan'
_exptl_crystal_colour 'dark green'
_exptl_crystal_density_diffrn 1.69
_exptl_crystal_description prism
_exptl_crystal_size_max 0.50
_exptl_crystal_size_mid 0.30
_exptl_crystal_size_min 0.20
_refine_diff_density_max 0.91
_refine_diff_density_min -0.51
_refine_ls_extinction_method none
_refine_ls_goodness_of_fit_obs 1.63
_refine_ls_hydrogen_treatment refall
_refine_ls_number_parameters 103
_refine_ls_number_reflns 1177
_refine_ls_R_factor_obs 0.041
_refine_ls_shift/esd_max 0.01
_refine_ls_structure_factor_coef F
_refine_ls_weighting_details 'w = 1/[\s^2^(F)+0.0004F^2^]'
_refine_ls_weighting_scheme calc
_refine_ls_wR_factor_obs 0.050
_reflns_number_observed 1177
_reflns_number_total 1599
_reflns_observed_criterion I>3sigma(I)
_cod_data_source_file hr1026.cif
_cod_data_source_block GLB
_cod_depositor_comments
;
The following automatic conversions were performed:

'_refine_ls_weighting_scheme' value ' calc w =
1/[\s^2^(F)+0.0004F^2^]' was changed to 'calc'. New tag
'_refine_ls_weighting_details' was created. The value of the new tag
was set to 'w = 1/[\s^2^(F)+0.0004F^2^]'.

Automatic conversion script
Id: cif_fix_values 3143 2015-03-26 13:38:13Z robertas 
;
_cod_original_sg_symbol_H-M 'C 2/c'
_cod_database_code 2010187

loop_
_symmetry_equiv_pos_as_xyz
X,Y,Z
-X,Y,1/2-Z
-X,-Y,-Z
X,-Y,1/2+Z
1/2+X,1/2+Y,Z
1/2-X,1/2+Y,1/2-Z
1/2-X,1/2-Y,-Z
1/2+X,1/2-Y,1/2+Z

loop_
_atom_site_aniso_label
_atom_site_aniso_U_11
_atom_site_aniso_U_22
_atom_site_aniso_U_33
_atom_site_aniso_U_12
_atom_site_aniso_U_13
_atom_site_aniso_U_23
Cu 0.0460(3) 0.0233(2) 0.0421(3) 0 -0.0212(2) 0
S 0.0629(6) 0.0646(5) 0.0509(5) -0.0229(4) -0.0073(5) -0.0204(4)
N1 0.0440(10) 0.0300(10) 0.0420(10) -0.0020(10) -0.0090(10) -0.0050(10)
N2 0.0340(10) 0.0290(10) 0.0260(10) 0.0020(10) -0.0040(10) 0.0030(10)
C1 0.035(2) 0.0310(10) 0.039(2) 0.0000(10) -0.0040(10) 0.0030(10)
C2 0.035(2) 0.0370(10) 0.0320(10) -0.0010(10) -0.0020(10) 0.0030(10)
C3 0.035(2) 0.053(2) 0.035(2) 0.006(2) -0.0010(10) 0.0070(10)
C4 0.048(2) 0.041(2) 0.042(2) 0.0160(10) 0.001(2) 0.0040(10)
C5 0.052(2) 0.0280(10) 0.040(2) 0.0050(10) 0.000(2) 0.0000(10)
C6 0.038(2) 0.0290(10) 0.0210(10) 0.0000(10) 0.0010(10) 0.0010(10)

loop_
_atom_site_label
_atom_site_fract_x
_atom_site_fract_y
_atom_site_fract_z
_atom_site_U_iso_or_equiv
Cu 1.000 0.09919(3) 0.750 0.03860(10)
S 0.72820(10) -0.09246(7) 0.45580(10) 0.0602(2)
N1 0.8721(4) 0.0161(2) 0.6436(3) 0.0393(6)
N2 0.8490(3) 0.1970(2) 0.6971(2) 0.0301(6)
C1 0.8110(4) -0.0284(2) 0.5654(3) 0.0351(7)
C2 0.6915(4) 0.1901(2) 0.6449(3) 0.0350(7)
C3 0.5945(4) 0.2614(2) 0.6145(3) 0.0410(9)
C4 0.6610(4) 0.3420(2) 0.6373(3) 0.0438(9)
C5 0.8227(4) 0.3495(2) 0.6911(3) 0.0404(9)
C6 0.9125(4) 0.2759(2) 0.7201(3) 0.0296(6)
H2 0.653(4) 0.130(2) 0.632(3) 0.040(10)
H3 0.489(4) 0.251(2) 0.577(3) 0.044(9)
H4 0.609(5) 0.392(2) 0.621(3) 0.060(10)
H5 0.860(4) 0.405(2) 0.705(3) 0.040(10)

loop_
_geom_angle_atom_site_label_1
_geom_angle_atom_site_label_2
_geom_angle_atom_site_label_3
_geom_angle_site_symmetry_1
_geom_angle_site_symmetry_2
_geom_angle_site_symmetry_3
_geom_angle
_geom_angle_publ_flag
S Cu S 4_555 . 3_756 176.27(4) yes
N1 Cu N1 . . 2_756 96.7(2) yes
N1 Cu N2 . . . 93.80(10) yes
N1 Cu N2 . . 2_756 161.10(10) yes
N2 Cu N2 . . 2_756 80.90(10) yes
S Cu N1 4_555 . 2_756 87.20(10) yes
S Cu N2 4_555 . 2_756 105.90(10) yes
S Cu N1 4_555 . . 90.30(10) yes
S Cu N2 4_555 . . 77.00(10) yes
Cu S C1 . 4_555 4_555 103.60(10) yes
Cu N1 C1 . . . 169.1(3) yes
Cu N2 C2 . . . 125.8(2) yes
Cu N2 C6 . . . 115.5(2) yes
C2 N2 C6 . . . 118.6(3) yes
S C1 N1 . . . 178.7(3) yes
N2 C2 C3 . . . 121.9(3) yes
C2 C3 C4 . . . 119.1(3) yes
C3 C4 C5 . . . 119.2(3) yes
C4 C5 C6 . . . 118.8(3) yes
N2 C6 C5 . . . 122.3(3) yes
N2 C6 C6 . . 2_756 114.0(2) yes
C5 C6 C6 . . 2_756 123.6(2) yes

loop_
_geom_bond_atom_site_label_1
_geom_bond_atom_site_label_2
_geom_bond_site_symmetry_1
_geom_bond_site_symmetry_2
_geom_bond_distance
_geom_bond_publ_flag
Cu S . 4_555 3.2200(10) yes
Cu N1 . . 1.946(3) yes
Cu N2 . . 1.998(2) yes
S C1 . . 1.622(3) yes
N1 C1 . . 1.153(4) yes
N2 C2 . . 1.345(4) yes
N2 C6 . . 1.345(4) yes
C2 C3 . . 1.379(5) yes
C3 C4 . . 1.378(5) yes
C4 C5 . . 1.382(5) yes
C5 C6 . . 1.376(4) yes
C6 C6 . 2_756 1.496(6) yes
